data_4038738
loop_
_publ_author_name
'Zhong, Weimao'
'Chen, Yuchan'
'Mai, Zhimao'
'Wei, Xiaoyi'
'Wang, Junfeng'
'Zeng, Qi'
'Chen, Xiayu'
'Tian, Xinpeng'
'Zhang, Weimin'
'Wang, Fazuo'
'Zhang, Si'

_publ_section_title
;
 Euroticins A and B, Two Pairs of Highly Constructed Salicylaldehyde
 Derivative Enantiomers from a Marine-Derived Fungus Eurotium sp. SCSIO
 F452
;
_journal_name_full 'The Journal of Organic Chemistry'
_journal_paper_doi 10.1021/acs.joc.0c01407
_journal_year 2020
_chemical_absolute_configuration ad
_chemical_formula_moiety 'C19 H22 O4'
_chemical_formula_sum 'C19 H22 O4'
_chemical_formula_weight 314.36
_space_group_crystal_system tetragonal
_space_group_IT_number 96
_space_group_name_Hall 'P 4nw 2abw'
_space_group_name_H-M_alt 'P 43 21 2'
_atom_sites_solution_hydrogens geom
_atom_sites_solution_primary iterative
_audit_creation_date 2019-03-28
_audit_creation_method
;
Olex2 1.2
(compiled 2018.05.29 svn.r3508 for OlexSys, GUI svn.r5506)
;
_cell_angle_alpha 90
_cell_angle_beta 90
_cell_angle_gamma 90
_cell_formula_units_Z 8
_cell_length_a 10.70420(10)
_cell_length_b 10.70420(10)
_cell_length_c 30.0297(4)
_cell_measurement_reflns_used 5743
_cell_measurement_temperature 99.8(8)
_cell_measurement_theta_max 73.6380
_cell_measurement_theta_min 5.0570
_cell_volume 3440.80(6)
_computing_cell_refinement 'CrysAlisPro 1.171.39.33c (Rigaku OD, 2017)'
_computing_data_collection 'CrysAlisPro 1.171.39.33c (Rigaku OD, 2017)'
_computing_data_reduction 'CrysAlisPro 1.171.39.33c (Rigaku OD, 2017)'
_computing_molecular_graphics 'Olex2 (Dolomanov et al., 2009)'
_computing_publication_material 'Olex2 (Dolomanov et al., 2009)'
_computing_structure_refinement 'ShelXL (Sheldrick, 2015)'
_computing_structure_solution 'olex2.solve (Bourhis et al., 2015)'
_diffrn_ambient_environment N~2~
_diffrn_ambient_temperature 99.8(8)
_diffrn_detector 'Pilatus3R 200K-A'
_diffrn_measured_fraction_theta_full 0.998
_diffrn_measured_fraction_theta_max 0.977
_diffrn_measurement_details
;
List of Runs (angles in degrees, time in seconds):

  # Type    Start    End  Width  t~exp~   \w     \q     \k     \f   Frames
--------------------------------------------------------------------------
  1  \w    -17.00  10.75   0.25    2.05    --    0.00  19.00 -60.00  111
  2  \w     29.00  83.00   0.25    2.05    --    0.00  19.00 -60.00  216
  3  \w     90.00 139.75   0.25    9.00    --   95.20  82.00 -30.00  199
  4  \w     27.00  84.75   0.25    9.00    --   95.20 -45.00-120.00  231
  5  \w     88.00 182.25   0.25    9.00    --   95.20  82.00-150.00  377
  6  \w      6.00  84.50   0.25    9.00    --   95.20 -82.00 -90.00  314
;
_diffrn_measurement_device 'four-circle diffractometer'
_diffrn_measurement_device_type 'XtaLAB Pro: Kappa single'
_diffrn_measurement_method '\w scans'
_diffrn_orient_matrix_type 'CrysAlisPro convention (1999,Acta A55,543-557)'
_diffrn_orient_matrix_UB_11 -0.1278249000
_diffrn_orient_matrix_UB_12 -0.0379761000
_diffrn_orient_matrix_UB_13 -0.0192752000
_diffrn_orient_matrix_UB_21 -0.0605806000
_diffrn_orient_matrix_UB_22 0.1144683000
_diffrn_orient_matrix_UB_23 0.0223183000
_diffrn_orient_matrix_UB_31 0.0266002000
_diffrn_orient_matrix_UB_32 0.0785552000
_diffrn_orient_matrix_UB_33 -0.0419693000
_diffrn_radiation_monochromator graphite
_diffrn_radiation_probe x-ray
_diffrn_radiation_type CuK\a
_diffrn_radiation_wavelength 1.54184
_diffrn_reflns_av_R_equivalents 0.0330
_diffrn_reflns_av_unetI/netI 0.0293
_diffrn_reflns_Laue_measured_fraction_full 0.998
_diffrn_reflns_Laue_measured_fraction_max 0.977
_diffrn_reflns_limit_h_max 12
_diffrn_reflns_limit_h_min -12
_diffrn_reflns_limit_k_max 12
_diffrn_reflns_limit_k_min -10
_diffrn_reflns_limit_l_max 33
_diffrn_reflns_limit_l_min -36
_diffrn_reflns_number 9204
_diffrn_reflns_point_group_measured_fraction_full 0.998
_diffrn_reflns_point_group_measured_fraction_max 0.962
_diffrn_reflns_theta_full 67.684
_diffrn_reflns_theta_max 74.125
_diffrn_reflns_theta_min 4.385
_diffrn_source 'Rotating-anode X-ray tube'
_diffrn_source_type 'MicroMax 007 (Cu) X-ray Source'
_exptl_absorpt_coefficient_mu 0.683
_exptl_absorpt_correction_T_max 1.00000
_exptl_absorpt_correction_T_min 0.41817
_exptl_absorpt_correction_type multi-scan
_exptl_absorpt_process_details
;
CrysAlisPro 1.171.39.33c (Rigaku Oxford Diffraction, 2017)
Empirical absorption correction using spherical harmonics,
 implemented in SCALE3 ABSPACK scaling algorithm.
;
_exptl_crystal_colour 'clear light colourless'
_exptl_crystal_colour_lustre clear
_exptl_crystal_colour_modifier light
_exptl_crystal_colour_primary colourless
_exptl_crystal_density_diffrn 1.214
_exptl_crystal_description block
_exptl_crystal_F_000 1344
_exptl_crystal_size_max 0.1
_exptl_crystal_size_mid 0.1
_exptl_crystal_size_min 0.1
_refine_diff_density_max 0.389
_refine_diff_density_min -0.173
_refine_diff_density_rms 0.040
_refine_ls_abs_structure_details
;
 Flack x determined using 1072 quotients [(I+)-(I-)]/[(I+)+(I-)]
 (Parsons, Flack and Wagner, Acta Cryst. B69 (2013) 249-259).
;
_refine_ls_abs_structure_Flack -0.12(11)
_refine_ls_extinction_method none
_refine_ls_goodness_of_fit_ref 1.089
_refine_ls_hydrogen_treatment constr
_refine_ls_matrix_type full
_refine_ls_number_parameters 212
_refine_ls_number_reflns 3371
_refine_ls_number_restraints 0
_refine_ls_restrained_S_all 1.089
_refine_ls_R_factor_all 0.0448
_refine_ls_R_factor_gt 0.0407
_refine_ls_shift/su_max 0.000
_refine_ls_shift/su_mean 0.000
_refine_ls_structure_factor_coef Fsqd
_refine_ls_weighting_details 'w=1/[\s^2^(Fo^2^)+(0.0682P)^2^+0.3196P] where P=(Fo^2^+2Fc^2^)/3'
_refine_ls_weighting_scheme calc
_refine_ls_wR_factor_gt 0.1095
_refine_ls_wR_factor_ref 0.1125
_reflns_Friedel_coverage 0.639
_reflns_Friedel_fraction_full 0.997
_reflns_Friedel_fraction_max 0.940
_reflns_number_gt 3064
_reflns_number_total 3371
_reflns_threshold_expression 'I > 2\s(I)'
_cod_data_source_file jo0c01407_si_003.cif
_cod_data_source_block zhongweimao_wf452-66a-2_collect
_cod_original_cell_volume 3440.80(8)
_cod_database_code 4038738
_shelx_shelxl_version_number 2014/7
_chemical_oxdiff_formula 'C152 H176 O32 '
_shelx_space_group_comment
;
The symmetry employed for this shelxl refinement is uniquely defined
by the following loop, which should always be used as a source of
symmetry information in preference to the above space-group names.
They are only intended as comments.
;
_shelx_estimated_absorpt_t_max 0.935
_shelx_estimated_absorpt_t_min 0.935
_reflns_odcompleteness_completeness 99.84
_reflns_odcompleteness_iscentric 1
_reflns_odcompleteness_theta 66.97
_olex2_refinement_description
;
1. Fixed Uiso
 At 1.2 times of:
  All C(H) groups, All C(H,H) groups
 At 1.5 times of:
  All C(H,H,H) groups, All O(H) groups
2.a Ternary CH refined with riding coordinates:
 C2"(H2"), C7(H7), C6"(H6"), C1"(H1"), C5"(H5")
2.b Secondary CH2 refined with riding coordinates:
 C3"(H3"A,H3"B), C4"(H4"A,H4"B)
2.c Aromatic/amide H refined with riding coordinates:
 C4(H4), C1'(H1'), C2'(H2')
2.d Idealised Me refined as rotating group:
 C7"(H7"A,H7"B,H7"C), C5'(H5'A,H5'B,H5'C), C4'(H4'A,H4'B,H4'C)
2.e Idealised tetrahedral OH refined as rotating group:
 O22(H22)
;
_olex2_submission_special_instructions 'No special instructions were received'
_oxdiff_exptl_absorpt_empirical_details
;
Empirical correction (ABSPACK) includes:
- Absorption correction using spherical harmonics
- Frame scaling
;
_oxdiff_exptl_absorpt_empirical_full_max 2.233
_oxdiff_exptl_absorpt_empirical_full_min 0.455

loop_
_space_group_symop_operation_xyz
'x, y, z'
'-x, -y, z+1/2'
'-y+1/2, x+1/2, z+3/4'
'y+1/2, -x+1/2, z+1/4'
'-x+1/2, y+1/2, -z+3/4'
'x+1/2, -y+1/2, -z+1/4'
'y, x, -z'
'-y, -x, -z+1/2'

loop_
_atom_site_label
_atom_site_type_symbol
_atom_site_fract_x
_atom_site_fract_y
_atom_site_fract_z
_atom_site_U_iso_or_equiv
_atom_site_adp_type
_atom_site_occupancy
_atom_site_site_symmetry_order
_atom_site_calc_flag
_atom_site_refinement_flags_posn
_atom_site_refinement_flags_adp
_atom_site_refinement_flags_occupancy
_atom_site_disorder_assembly
_atom_site_disorder_group
O14 O 0.69324(15) 0.85644(16) 0.29444(5) 0.0331(4) Uani 1 1 d . . . . .
O21 O 0.52764(16) 0.99977(15) 0.29167(5) 0.0331(4) Uani 1 1 d . . . . .
O18 O 0.44065(15) 0.65065(16) 0.33049(5) 0.0347(4) Uani 1 1 d . . . . .
O22 O 0.56365(17) 1.00838(16) 0.45561(5) 0.0355(4) Uani 1 1 d . . . . .
H22 H 0.5416 0.9886 0.4808 0.053 Uiso 1 1 calc GR . . . .
C5 C 0.5259(2) 0.9190(2) 0.42601(7) 0.0308(5) Uani 1 1 d . . . . .
C1 C 0.5274(2) 0.8469(2) 0.35009(7) 0.0296(5) Uani 1 1 d . . . . .
C6 C 0.5605(2) 0.9361(2) 0.38158(7) 0.0297(5) Uani 1 1 d . . . . .
C2 C 0.4602(2) 0.7419(2) 0.36191(7) 0.0301(5) Uani 1 1 d . . . . .
C3 C 0.4199(2) 0.7266(2) 0.40599(8) 0.0329(5) Uani 1 1 d . . . . .
C2" C 0.5546(2) 1.0996(2) 0.32331(7) 0.0327(5) Uani 1 1 d . . . . .
H2" H 0.4780 1.1426 0.3325 0.039 Uiso 1 1 calc R . . . .
C7 C 0.5649(2) 0.8754(2) 0.30302(7) 0.0311(5) Uani 1 1 d . . . . .
H7 H 0.5184 0.8183 0.2836 0.037 Uiso 1 1 calc R . . . .
C4 C 0.4544(2) 0.8159(2) 0.43752(7) 0.0319(5) Uani 1 1 d . . . . .
H4 H 0.4288 0.8061 0.4669 0.038 Uiso 1 1 calc R . . . .
C6" C 0.7791(2) 0.8910(2) 0.32953(8) 0.0343(5) Uani 1 1 d . . . . .
H6" H 0.7642 0.8362 0.3551 0.041 Uiso 1 1 calc R . . . .
C3' C 0.3259(2) 0.5781(2) 0.33438(9) 0.0391(6) Uani 1 1 d . . . . .
C1" C 0.6257(2) 1.0488(2) 0.36351(7) 0.0317(5) Uani 1 1 d . . . . .
H1" H 0.6297 1.1133 0.3866 0.038 Uiso 1 1 calc R . . . .
C5" C 0.7599(2) 1.0257(3) 0.34433(8) 0.0353(5) Uani 1 1 d . . . . .
H5" H 0.8217 1.0461 0.3673 0.042 Uiso 1 1 calc R . . . .
C3" C 0.6469(3) 1.1896(3) 0.30247(8) 0.0407(6) Uani 1 1 d . . . . .
H3"A H 0.6495 1.2678 0.3188 0.049 Uiso 1 1 calc R . . . .
H3"B H 0.6255 1.2067 0.2717 0.049 Uiso 1 1 calc R . . . .
C1' C 0.3446(2) 0.6171(2) 0.41569(9) 0.0398(6) Uani 1 1 d . . . . .
H1' H 0.3268 0.5964 0.4451 0.048 Uiso 1 1 calc R . . . .
C2' C 0.3012(2) 0.5464(2) 0.38298(9) 0.0421(6) Uani 1 1 d . . . . .
H2' H 0.2544 0.4758 0.3899 0.050 Uiso 1 1 calc R . . . .
C4" C 0.7717(3) 1.1211(3) 0.30569(8) 0.0405(6) Uani 1 1 d . . . . .
H4"A H 0.8387 1.1798 0.3117 0.049 Uiso 1 1 calc R . . . .
H4"B H 0.7898 1.0783 0.2780 0.049 Uiso 1 1 calc R . . . .
C7" C 0.9081(3) 0.8642(3) 0.31164(9) 0.0449(6) Uani 1 1 d . . . . .
H7"A H 0.9123 0.7791 0.3017 0.067 Uiso 1 1 calc GR . . . .
H7"B H 0.9687 0.8776 0.3347 0.067 Uiso 1 1 calc GR . . . .
H7"C H 0.9253 0.9190 0.2871 0.067 Uiso 1 1 calc GR . . . .
C5' C 0.2191(3) 0.6558(3) 0.31598(10) 0.0490(7) Uani 1 1 d . . . . .
H5'A H 0.2136 0.7330 0.3321 0.073 Uiso 1 1 calc GR . . . .
H5'B H 0.1422 0.6105 0.3191 0.073 Uiso 1 1 calc GR . . . .
H5'C H 0.2339 0.6730 0.2850 0.073 Uiso 1 1 calc GR . . . .
C4' C 0.3516(3) 0.4626(3) 0.30695(11) 0.0502(7) Uani 1 1 d . . . . .
H4'A H 0.3686 0.4863 0.2767 0.075 Uiso 1 1 calc GR . . . .
H4'B H 0.2799 0.4087 0.3077 0.075 Uiso 1 1 calc GR . . . .
H4'C H 0.4225 0.4193 0.3190 0.075 Uiso 1 1 calc GR . . . .

loop_
_atom_site_aniso_label
_atom_site_aniso_U_11
_atom_site_aniso_U_22
_atom_site_aniso_U_33
_atom_site_aniso_U_23
_atom_site_aniso_U_13
_atom_site_aniso_U_12
O14 0.0357(9) 0.0428(9) 0.0209(7) 0.0002(7) 0.0011(7) -0.0052(7)
O21 0.0417(9) 0.0386(9) 0.0189(7) 0.0016(6) -0.0050(7) -0.0044(7)
O18 0.0361(9) 0.0384(9) 0.0296(8) -0.0007(7) -0.0007(7) -0.0094(7)
O22 0.0462(10) 0.0441(10) 0.0162(7) -0.0006(7) 0.0001(7) 0.0000(7)
C5 0.0337(11) 0.0394(12) 0.0193(10) 0.0021(9) -0.0021(9) 0.0047(9)
C1 0.0308(11) 0.0389(12) 0.0191(10) 0.0006(9) -0.0001(9) -0.0030(9)
C6 0.0324(12) 0.0376(12) 0.0190(10) 0.0017(9) -0.0007(9) -0.0001(9)
C2 0.0296(11) 0.0361(12) 0.0245(11) 0.0005(9) -0.0019(9) -0.0009(9)
C3 0.0301(11) 0.0403(12) 0.0282(11) 0.0083(10) 0.0024(9) 0.0037(10)
C2" 0.0431(13) 0.0348(12) 0.0202(10) -0.0004(9) -0.0028(10) -0.0040(10)
C7 0.0364(12) 0.0354(12) 0.0213(10) 0.0006(9) -0.0003(9) -0.0067(9)
C4 0.0327(11) 0.0424(13) 0.0207(10) 0.0071(9) 0.0039(9) 0.0068(9)
C6" 0.0363(12) 0.0444(14) 0.0223(10) 0.0028(10) -0.0010(9) -0.0069(10)
C3' 0.0380(13) 0.0371(13) 0.0423(14) 0.0030(11) -0.0015(11) -0.0097(10)
C1" 0.0404(13) 0.0370(12) 0.0177(9) 0.0002(9) -0.0007(9) -0.0050(9)
C5" 0.0360(12) 0.0477(14) 0.0222(10) 0.0030(10) -0.0029(10) -0.0102(10)
C3" 0.0587(16) 0.0421(14) 0.0212(11) 0.0040(10) -0.0023(11) -0.0119(12)
C1' 0.0384(13) 0.0432(14) 0.0376(13) 0.0125(12) 0.0049(11) 0.0008(11)
C2' 0.0370(14) 0.0390(13) 0.0502(15) 0.0114(12) 0.0026(12) -0.0043(10)
C4" 0.0458(14) 0.0469(15) 0.0290(12) 0.0050(11) 0.0007(11) -0.0153(11)
C7" 0.0379(13) 0.0606(17) 0.0362(13) 0.0009(13) 0.0028(11) -0.0038(12)
C5' 0.0420(14) 0.0490(16) 0.0560(17) 0.0085(14) -0.0117(14) -0.0087(12)
C4' 0.0495(16) 0.0425(15) 0.0585(17) -0.0052(14) -0.0031(14) -0.0141(13)

loop_
_atom_type_symbol
_atom_type_description
_atom_type_scat_dispersion_real
_atom_type_scat_dispersion_imag
_atom_type_scat_source
C C 0.0181 0.0091 'International Tables Vol C Tables 4.2.6.8 and 6.1.1.4'
H H 0.0000 0.0000 'International Tables Vol C Tables 4.2.6.8 and 6.1.1.4'
O O 0.0492 0.0322 'International Tables Vol C Tables 4.2.6.8 and 6.1.1.4'

loop_
_geom_angle_atom_site_label_1
_geom_angle_atom_site_label_2
_geom_angle_atom_site_label_3
_geom_angle
_geom_angle_site_symmetry_1
_geom_angle_site_symmetry_3
_geom_angle_publ_flag
C7 O14 C6" 116.66(17) . . ?
C7 O21 C2" 118.12(16) . . ?
C2 O18 C3' 116.88(18) . . ?
C5 O22 H22 109.5 . . ?
O22 C5 C6 116.8(2) . . ?
O22 C5 C4 123.9(2) . . ?
C4 C5 C6 119.3(2) . . ?
C6 C1 C7 115.6(2) . . ?
C2 C1 C6 121.1(2) . . ?
C2 C1 C7 123.2(2) . . ?
C5 C6 C1" 125.2(2) . . ?
C1 C6 C5 119.5(2) . . ?
C1 C6 C1" 115.24(19) . . ?
O18 C2 C1 118.79(19) . . ?
O18 C2 C3 121.2(2) . . ?
C1 C2 C3 119.9(2) . . ?
C2 C3 C1' 117.1(2) . . ?
C4 C3 C2 118.6(2) . . ?
C4 C3 C1' 124.3(2) . . ?
O21 C2" H2" 111.2 . . ?
O21 C2" C1" 110.67(19) . . ?
O21 C2" C3" 109.00(18) . . ?
C1" C2" H2" 111.2 . . ?
C3" C2" H2" 111.2 . . ?
C3" C2" C1" 103.12(19) . . ?
O14 C7 O21 111.18(18) . . ?
O14 C7 C1 113.79(19) . . ?
O14 C7 H7 107.3 . . ?
O21 C7 C1 109.78(19) . . ?
O21 C7 H7 107.3 . . ?
C1 C7 H7 107.3 . . ?
C5 C4 C3 121.5(2) . . ?
C5 C4 H4 119.3 . . ?
C3 C4 H4 119.3 . . ?
O14 C6" H6" 108.4 . . ?
O14 C6" C5" 111.6(2) . . ?
O14 C6" C7" 105.89(19) . . ?
C5" C6" H6" 108.4 . . ?
C7" C6" H6" 108.4 . . ?
C7" C6" C5" 114.0(2) . . ?
O18 C3' C2' 110.0(2) . . ?
O18 C3' C5' 108.3(2) . . ?
O18 C3' C4' 103.8(2) . . ?
C5' C3' C2' 109.9(2) . . ?
C4' C3' C2' 111.8(2) . . ?
C4' C3' C5' 112.8(2) . . ?
C6 C1" C2" 109.92(19) . . ?
C6 C1" H1" 109.4 . . ?
C6 C1" C5" 115.7(2) . . ?
C2" C1" H1" 109.4 . . ?
C2" C1" C5" 102.87(18) . . ?
C5" C1" H1" 109.4 . . ?
C6" C5" C1" 112.3(2) . . ?
C6" C5" H5" 109.0 . . ?
C6" C5" C4" 113.2(2) . . ?
C1" C5" H5" 109.0 . . ?
C4" C5" C1" 104.2(2) . . ?
C4" C5" H5" 109.0 . . ?
C2" C3" H3"A 111.0 . . ?
C2" C3" H3"B 111.0 . . ?
C2" C3" C4" 103.8(2) . . ?
H3"A C3" H3"B 109.0 . . ?
C4" C3" H3"A 111.0 . . ?
C4" C3" H3"B 111.0 . . ?
C3 C1' H1' 119.8 . . ?
C2' C1' C3 120.5(2) . . ?
C2' C1' H1' 119.8 . . ?
C3' C2' H2' 119.2 . . ?
C1' C2' C3' 121.6(2) . . ?
C1' C2' H2' 119.2 . . ?
C5" C4" H4"A 110.3 . . ?
C5" C4" H4"B 110.3 . . ?
C3" C4" C5" 107.0(2) . . ?
C3" C4" H4"A 110.3 . . ?
C3" C4" H4"B 110.3 . . ?
H4"A C4" H4"B 108.6 . . ?
C6" C7" H7"A 109.5 . . ?
C6" C7" H7"B 109.5 . . ?
C6" C7" H7"C 109.5 . . ?
H7"A C7" H7"B 109.5 . . ?
H7"A C7" H7"C 109.5 . . ?
H7"B C7" H7"C 109.5 . . ?
C3' C5' H5'A 109.5 . . ?
C3' C5' H5'B 109.5 . . ?
C3' C5' H5'C 109.5 . . ?
H5'A C5' H5'B 109.5 . . ?
H5'A C5' H5'C 109.5 . . ?
H5'B C5' H5'C 109.5 . . ?
C3' C4' H4'A 109.5 . . ?
C3' C4' H4'B 109.5 . . ?
C3' C4' H4'C 109.5 . . ?
H4'A C4' H4'B 109.5 . . ?
H4'A C4' H4'C 109.5 . . ?
H4'B C4' H4'C 109.5 . . ?

loop_
_geom_bond_atom_site_label_1
_geom_bond_atom_site_label_2
_geom_bond_distance
_geom_bond_site_symmetry_2
_geom_bond_publ_flag
O14 C7 1.412(3) . ?
O14 C6" 1.446(3) . ?
O21 C2" 1.458(3) . ?
O21 C7 1.431(3) . ?
O18 C2 1.374(3) . ?
O18 C3' 1.458(3) . ?
O22 H22 0.8200 . ?
O22 C5 1.367(3) . ?
C5 C6 1.397(3) . ?
C5 C4 1.387(3) . ?
C1 C6 1.390(3) . ?
C1 C2 1.380(3) . ?
C1 C7 1.501(3) . ?
C6 C1" 1.496(3) . ?
C2 C3 1.402(3) . ?
C3 C4 1.395(4) . ?
C3 C1' 1.452(4) . ?
C2" H2" 0.9800 . ?
C2" C1" 1.527(3) . ?
C2" C3" 1.516(3) . ?
C7 H7 0.9800 . ?
C4 H4 0.9300 . ?
C6" H6" 0.9800 . ?
C6" C5" 1.523(4) . ?
C6" C7" 1.509(4) . ?
C3' C2' 1.522(4) . ?
C3' C5' 1.518(4) . ?
C3' C4' 1.511(4) . ?
C1" H1" 0.9800 . ?
C1" C5" 1.568(4) . ?
C5" H5" 0.9800 . ?
C5" C4" 1.551(3) . ?
C3" H3"A 0.9700 . ?
C3" H3"B 0.9700 . ?
C3" C4" 1.526(4) . ?
C1' H1' 0.9300 . ?
C1' C2' 1.324(4) . ?
C2' H2' 0.9300 . ?
C4" H4"A 0.9700 . ?
C4" H4"B 0.9700 . ?
C7" H7"A 0.9600 . ?
C7" H7"B 0.9600 . ?
C7" H7"C 0.9600 . ?
C5' H5'A 0.9600 . ?
C5' H5'B 0.9600 . ?
C5' H5'C 0.9600 . ?
C4' H4'A 0.9600 . ?
C4' H4'B 0.9600 . ?
C4' H4'C 0.9600 . ?

loop_
_geom_torsion_atom_site_label_1
_geom_torsion_atom_site_label_2
_geom_torsion_atom_site_label_3
_geom_torsion_atom_site_label_4
_geom_torsion
_geom_torsion_site_symmetry_1
_geom_torsion_site_symmetry_2
_geom_torsion_site_symmetry_3
_geom_torsion_site_symmetry_4
_geom_torsion_publ_flag
O14 C6" C5" C1" 61.2(2) . . . . ?
O14 C6" C5" C4" -56.6(3) . . . . ?
O21 C2" C1" C6 -49.9(2) . . . . ?
O21 C2" C1" C5" 73.9(2) . . . . ?
O21 C2" C3" C4" -76.4(2) . . . . ?
O18 C2 C3 C4 173.0(2) . . . . ?
O18 C2 C3 C1' -6.8(3) . . . . ?
O18 C3' C2' C1' 26.0(3) . . . . ?
O22 C5 C6 C1 178.5(2) . . . . ?
O22 C5 C6 C1" -5.3(3) . . . . ?
O22 C5 C4 C3 -179.1(2) . . . . ?
C5 C6 C1" C2" -128.0(2) . . . . ?
C5 C6 C1" C5" 116.0(2) . . . . ?
C1 C6 C1" C2" 48.3(3) . . . . ?
C1 C6 C1" C5" -67.7(3) . . . . ?
C1 C2 C3 C4 -3.1(3) . . . . ?
C1 C2 C3 C1' 177.1(2) . . . . ?
C6 C5 C4 C3 2.3(3) . . . . ?
C6 C1 C2 O18 -173.6(2) . . . . ?
C6 C1 C2 C3 2.7(4) . . . . ?
C6 C1 C7 O14 76.0(3) . . . . ?
C6 C1 C7 O21 -49.4(3) . . . . ?
C6 C1" C5" C6" 24.2(3) . . . . ?
C6 C1" C5" C4" 147.2(2) . . . . ?
C2 O18 C3' C2' -41.4(3) . . . . ?
C2 O18 C3' C5' 78.7(3) . . . . ?
C2 O18 C3' C4' -161.3(2) . . . . ?
C2 C1 C6 C5 0.4(4) . . . . ?
C2 C1 C6 C1" -176.1(2) . . . . ?
C2 C1 C7 O14 -106.4(3) . . . . ?
C2 C1 C7 O21 128.3(2) . . . . ?
C2 C3 C4 C5 0.7(3) . . . . ?
C2 C3 C1' C2' -9.9(4) . . . . ?
C3 C1' C2' C3' -1.2(4) . . . . ?
C2" O21 C7 O14 -80.3(2) . . . . ?
C2" O21 C7 C1 46.5(3) . . . . ?
C2" C1" C5" C6" -95.6(2) . . . . ?
C2" C1" C5" C4" 27.3(2) . . . . ?
C2" C3" C4" C5" -23.7(3) . . . . ?
C7 O14 C6" C5" -54.2(3) . . . . ?
C7 O14 C6" C7" -178.8(2) . . . . ?
C7 O21 C2" C1" 2.4(3) . . . . ?
C7 O21 C2" C3" 115.1(2) . . . . ?
C7 C1 C6 C5 178.1(2) . . . . ?
C7 C1 C6 C1" 1.6(3) . . . . ?
C7 C1 C2 O18 8.9(4) . . . . ?
C7 C1 C2 C3 -174.9(2) . . . . ?
C4 C5 C6 C1 -2.8(3) . . . . ?
C4 C5 C6 C1" 173.3(2) . . . . ?
C4 C3 C1' C2' 170.4(2) . . . . ?
C6" O14 C7 O21 86.6(2) . . . . ?
C6" O14 C7 C1 -38.0(3) . . . . ?
C6" C5" C4" C3" 120.0(2) . . . . ?
C3' O18 C2 C1 -149.7(2) . . . . ?
C3' O18 C2 C3 34.1(3) . . . . ?
C1" C2" C3" C4" 41.2(2) . . . . ?
C1" C5" C4" C3" -2.4(3) . . . . ?
C3" C2" C1" C6 -166.3(2) . . . . ?
C3" C2" C1" C5" -42.5(2) . . . . ?
C1' C3 C4 C5 -179.6(2) . . . . ?
C7" C6" C5" C1" -178.9(2) . . . . ?
C7" C6" C5" C4" 63.4(3) . . . . ?
C5' C3' C2' C1' -93.2(3) . . . . ?
C4' C3' C2' C1' 140.8(3) . . . . ?
